data_2236997
loop_
_publ_author_name
'Ganesh, G.'
'Yuvaraj, Panneer Selvam'
'Divakara, Chinthalapuri'
'Reddy, Boreddy S. R.'
'SubbiahPandi, A.'

_publ_section_title
;
 A triclinic polymorph of methyl
 (3<i>R</i>,3'<i>S</i>)-1',1''-dimethyl-2,2''-dioxodispiro[indoline-3,2'-pyrrolidine-3',3''-indoline]-4'-carboxylate
;
_journal_coeditor_code PV2603
_journal_issue 12
_journal_name_full 'Acta Crystallographica Section E'
_journal_page_first o3468
_journal_page_last o3469
_journal_paper_doi 10.1107/S160053681204706X
_journal_volume 68
_journal_year 2012
_chemical_formula_iupac 'C22 H21 N3 O4'
_chemical_formula_moiety 'C22 H21 N3 O4'
_chemical_formula_sum 'C22 H21 N3 O4'
_chemical_formula_weight 391.42
_chemical_name_systematic
;
Methyl (3<i>R</i>,3'<i>S</i>)-1',1''-dimethyl-2,2''-dioxodispiro[indoline-
3,2'-pyrrolidine-3',3''-indoline]-4'-carboxylate
;
_space_group_IT_number 2
_symmetry_cell_setting triclinic
_symmetry_space_group_name_Hall '-P 1'
_symmetry_space_group_name_H-M 'P -1'
_atom_sites_solution_hydrogens geom
_atom_sites_solution_primary direct
_atom_sites_solution_secondary difmap
_audit_creation_method SHELXL-97
_cell_angle_alpha 67.465(2)
_cell_angle_beta 88.237(2)
_cell_angle_gamma 62.8420(10)
_cell_formula_units_Z 2
_cell_length_a 9.4418(3)
_cell_length_b 10.0132(3)
_cell_length_c 12.8861(4)
_cell_measurement_reflns_used 8469
_cell_measurement_temperature 293(2)
_cell_measurement_theta_max 34.67
_cell_measurement_theta_min 2.39
_cell_volume 985.68(6)
_computing_cell_refinement 'SAINT (Bruker, 2008)'
_computing_data_collection 'APEX2 (Bruker, 2008)'
_computing_data_reduction 'SAINT (Bruker, 2008)'
_computing_molecular_graphics 'ORTEP-3 (Farrugia, 2012)'
_computing_publication_material 'SHELXL97 (Sheldrick, 2008) and PLATON (Spek, 2009)'
_computing_structure_refinement 'SHELXL97 (Sheldrick, 2008)'
_computing_structure_solution 'SHELXS97 (Sheldrick, 2008)'
_diffrn_ambient_temperature 293(2)
_diffrn_measured_fraction_theta_full 0.983
_diffrn_measured_fraction_theta_max 0.983
_diffrn_measurement_device_type 'Bruker APEXII CCD area-detector'
_diffrn_measurement_method '\w and \f scans'
_diffrn_radiation_monochromator graphite
_diffrn_radiation_source 'fine-focus sealed tube'
_diffrn_radiation_type MoK\a
_diffrn_radiation_wavelength 0.71073
_diffrn_reflns_av_R_equivalents 0.0276
_diffrn_reflns_av_sigmaI/netI 0.0311
_diffrn_reflns_limit_h_max 15
_diffrn_reflns_limit_h_min -15
_diffrn_reflns_limit_k_max 16
_diffrn_reflns_limit_k_min -16
_diffrn_reflns_limit_l_max 20
_diffrn_reflns_limit_l_min -20
_diffrn_reflns_number 23829
_diffrn_reflns_theta_full 34.67
_diffrn_reflns_theta_max 34.67
_diffrn_reflns_theta_min 2.39
_diffrn_standards_number 0
_exptl_absorpt_coefficient_mu 0.092
_exptl_absorpt_correction_T_max 0.983
_exptl_absorpt_correction_T_min 0.978
_exptl_absorpt_correction_type multi-scan
_exptl_absorpt_process_details '(SADABS; Bruker, 2008)'
_exptl_crystal_colour colourless
_exptl_crystal_density_diffrn 1.319
_exptl_crystal_density_method 'not measured'
_exptl_crystal_description Block
_exptl_crystal_F_000 412
_exptl_crystal_size_max 0.25
_exptl_crystal_size_mid 0.22
_exptl_crystal_size_min 0.19
_refine_diff_density_max 0.291
_refine_diff_density_min -0.273
_refine_ls_extinction_method none
_refine_ls_goodness_of_fit_ref 1.077
_refine_ls_hydrogen_treatment constr
_refine_ls_matrix_type full
_refine_ls_number_parameters 265
_refine_ls_number_reflns 8469
_refine_ls_number_restraints 0
_refine_ls_restrained_S_all 1.077
_refine_ls_R_factor_all 0.0762
_refine_ls_R_factor_gt 0.0509
_refine_ls_shift/su_max 0.000
_refine_ls_shift/su_mean 0.000
_refine_ls_structure_factor_coef Fsqd
_refine_ls_weighting_details 'calc w=1/[\s^2^(Fo^2^)+(0.0823P)^2^+0.0657P] where P=(Fo^2^+2Fc^2^)/3'
_refine_ls_weighting_scheme calc
_refine_ls_wR_factor_gt 0.1418
_refine_ls_wR_factor_ref 0.1577
_reflns_number_gt 5108
_reflns_number_total 8469
_reflns_threshold_expression I>2sigma(I)
_cod_data_source_file pv2603.cif
_cod_data_source_block I
_cod_original_cell_volume 985.68(5)
_cod_database_code 2236997
_cod_database_fobs_code 2236997

loop_
_symmetry_equiv_pos_as_xyz
'x, y, z'
'-x, -y, -z'

loop_
_atom_site_type_symbol
_atom_site_label
_atom_site_fract_x
_atom_site_fract_y
_atom_site_fract_z
_atom_site_U_iso_or_equiv
_atom_site_adp_type
_atom_site_calc_flag
_atom_site_refinement_flags
_atom_site_occupancy
_atom_site_symmetry_multiplicity
C C1 0.7776(3) 1.0526(3) 0.51871(15) 0.0796(6) Uani d . 1 1
H H1A 0.6672 1.1089 0.5272 0.119 Uiso calc R 1 1
H H1B 0.8311 1.1134 0.5210 0.119 Uiso calc R 1 1
H H1C 0.8314 0.9442 0.5797 0.119 Uiso calc R 1 1
C C2 0.77232(13) 0.91697(13) 0.39598(9) 0.0340(2) Uani d . 1 1
C C3 0.76315(11) 0.95234(11) 0.26878(8) 0.02661(19) Uani d . 1 1
C C4 0.76056(12) 1.11630(12) 0.21751(10) 0.0322(2) Uani d . 1 1
C C5 0.77058(15) 1.16217(15) 0.30477(11) 0.0422(3) Uani d . 1 1
C C6 0.7641(2) 1.3110(2) 0.28366(17) 0.0670(5) Uani d . 1 1
H H6 0.7739 1.3393 0.3429 0.080 Uiso calc R 1 1
C C7 0.7427(2) 1.41584(19) 0.17152(19) 0.0769(6) Uani d . 1 1
H H7 0.7374 1.5172 0.1548 0.092 Uiso calc R 1 1
C C8 0.7291(2) 1.37485(16) 0.08406(16) 0.0648(4) Uani d . 1 1
H H8 0.7136 1.4490 0.0091 0.078 Uiso calc R 1 1
C C9 0.73808(15) 1.22285(14) 0.10554(11) 0.0443(3) Uani d . 1 1
H H9 0.7292 1.1947 0.0461 0.053 Uiso calc R 1 1
C C10 0.61443(11) 0.95525(12) 0.21822(9) 0.0294(2) Uani d . 1 1
H H10 0.5964 0.8689 0.2757 0.035 Uiso calc R 1 1
C C11 0.66671(12) 0.90746(15) 0.11868(10) 0.0370(2) Uani d . 1 1
H H11A 0.6483 0.8173 0.1245 0.044 Uiso calc R 1 1
H H11B 0.6070 1.0006 0.0465 0.044 Uiso calc R 1 1
C C12 0.90212(11) 0.81284(11) 0.24386(8) 0.02558(18) Uani d . 1 1
C C13 0.93053(14) 0.73661(15) 0.08136(10) 0.0399(3) Uani d . 1 1
H H13A 1.0405 0.7158 0.0853 0.060 Uiso calc R 1 1
H H13B 0.8829 0.7789 0.0033 0.060 Uiso calc R 1 1
H H13C 0.9282 0.6357 0.1250 0.060 Uiso calc R 1 1
C C14 0.46237(12) 1.11772(13) 0.18539(10) 0.0347(2) Uani d . 1 1
C C15 0.2897(3) 1.3079(2) 0.25589(17) 0.0936(7) Uani d . 1 1
H H15A 0.3143 1.3946 0.2131 0.140 Uiso calc R 1 1
H H15B 0.2644 1.3125 0.3276 0.140 Uiso calc R 1 1
H H15C 0.1986 1.3214 0.2135 0.140 Uiso calc R 1 1
C C16 0.92790(12) 0.63976(11) 0.32962(8) 0.0289(2) Uani d . 1 1
C C17 1.16767(12) 0.63888(13) 0.34810(9) 0.0326(2) Uani d . 1 1
C C18 1.06891(11) 0.79224(12) 0.26043(9) 0.0299(2) Uani d . 1 1
C C19 1.13393(14) 0.89045(15) 0.19952(12) 0.0440(3) Uani d . 1 1
H H19 1.0693 0.9923 0.1397 0.053 Uiso calc R 1 1
C C20 1.29723(16) 0.83568(18) 0.22851(14) 0.0543(3) Uani d . 1 1
H H20 1.3422 0.9014 0.1880 0.065 Uiso calc R 1 1
C C21 1.39322(15) 0.68469(19) 0.31685(14) 0.0547(4) Uani d . 1 1
H H21 1.5024 0.6499 0.3353 0.066 Uiso calc R 1 1
C C22 1.32993(14) 0.58367(17) 0.37874(12) 0.0482(3) Uani d . 1 1
H H22 1.3946 0.4822 0.4389 0.058 Uiso calc R 1 1
N N1 0.78263(14) 1.03949(13) 0.41018(9) 0.0459(3) Uani d . 1 1
N N2 0.83966(10) 0.85688(10) 0.12758(7) 0.02941(18) Uani d . 1 1
N N3 1.08062(11) 0.55400(11) 0.38933(8) 0.0349(2) Uani d . 1 1
H H3 1.1191 0.4587 0.4458 0.042 Uiso calc R 1 1
O O1 0.77037(12) 0.79974(10) 0.47206(7) 0.0499(2) Uani d . 1 1
O O2 0.83142(10) 0.58935(10) 0.33842(7) 0.0409(2) Uani d . 1 1
O O3 0.38293(12) 1.20557(12) 0.09240(8) 0.0593(3) Uani d . 1 1
O O4 0.42723(12) 1.15085(11) 0.27609(8) 0.0563(3) Uani d . 1 1

loop_
_atom_site_aniso_label
_atom_site_aniso_U_11
_atom_site_aniso_U_22
_atom_site_aniso_U_33
_atom_site_aniso_U_12
_atom_site_aniso_U_13
_atom_site_aniso_U_23
C1 0.1180(16) 0.0905(13) 0.0559(10) -0.0537(12) 0.0155(10) -0.0508(10)
C2 0.0382(5) 0.0283(5) 0.0297(5) -0.0120(4) 0.0025(4) -0.0110(4)
C3 0.0304(4) 0.0215(4) 0.0268(5) -0.0134(3) 0.0023(3) -0.0077(3)
C4 0.0331(5) 0.0223(4) 0.0400(6) -0.0148(4) 0.0053(4) -0.0098(4)
C5 0.0475(6) 0.0353(6) 0.0548(8) -0.0246(5) 0.0098(5) -0.0234(5)
C6 0.0847(11) 0.0541(8) 0.0965(13) -0.0476(8) 0.0291(9) -0.0476(9)
C7 0.0947(13) 0.0401(7) 0.1167(16) -0.0464(9) 0.0458(11) -0.0374(9)
C8 0.0760(10) 0.0301(6) 0.0769(11) -0.0284(7) 0.0299(8) -0.0089(7)
C9 0.0500(6) 0.0282(5) 0.0453(7) -0.0189(5) 0.0117(5) -0.0064(5)
C10 0.0274(4) 0.0264(4) 0.0334(5) -0.0130(4) 0.0027(4) -0.0112(4)
C11 0.0291(4) 0.0416(6) 0.0421(6) -0.0132(4) -0.0001(4) -0.0234(5)
C12 0.0269(4) 0.0216(4) 0.0264(5) -0.0127(3) 0.0022(3) -0.0067(3)
C13 0.0400(5) 0.0421(6) 0.0370(6) -0.0152(5) 0.0088(4) -0.0216(5)
C14 0.0307(5) 0.0321(5) 0.0385(6) -0.0134(4) 0.0060(4) -0.0142(4)
C15 0.0981(14) 0.0496(9) 0.0712(11) 0.0100(9) 0.0338(10) -0.0235(8)
C16 0.0345(5) 0.0230(4) 0.0280(5) -0.0140(4) 0.0065(4) -0.0093(4)
C17 0.0308(4) 0.0308(5) 0.0313(5) -0.0122(4) 0.0003(4) -0.0110(4)
C18 0.0280(4) 0.0275(4) 0.0323(5) -0.0141(4) 0.0019(4) -0.0093(4)
C19 0.0375(5) 0.0375(6) 0.0529(7) -0.0237(5) 0.0029(5) -0.0075(5)
C20 0.0395(6) 0.0593(8) 0.0714(10) -0.0340(6) 0.0086(6) -0.0215(7)
C21 0.0313(5) 0.0623(8) 0.0714(9) -0.0229(6) 0.0003(6) -0.0275(7)
C22 0.0324(5) 0.0454(7) 0.0511(7) -0.0102(5) -0.0081(5) -0.0143(6)
N1 0.0614(6) 0.0455(6) 0.0404(6) -0.0272(5) 0.0053(5) -0.0250(5)
N2 0.0285(4) 0.0307(4) 0.0262(4) -0.0124(3) 0.0022(3) -0.0112(3)
N3 0.0359(4) 0.0236(4) 0.0309(5) -0.0102(3) 0.0015(3) -0.0025(3)
O1 0.0732(6) 0.0317(4) 0.0308(4) -0.0189(4) 0.0122(4) -0.0076(3)
O2 0.0455(4) 0.0325(4) 0.0490(5) -0.0256(3) 0.0095(4) -0.0125(4)
O3 0.0468(5) 0.0492(5) 0.0499(6) 0.0017(4) -0.0116(4) -0.0191(5)
O4 0.0584(6) 0.0415(5) 0.0428(5) -0.0039(4) 0.0154(4) -0.0178(4)

loop_
_atom_type_symbol
_atom_type_description
_atom_type_scat_dispersion_real
_atom_type_scat_dispersion_imag
_atom_type_scat_source
C C 0.0033 0.0016 'International Tables Vol C Tables 4.2.6.8 and 6.1.1.4'
H H 0.0000 0.0000 'International Tables Vol C Tables 4.2.6.8 and 6.1.1.4'
N N 0.0061 0.0033 'International Tables Vol C Tables 4.2.6.8 and 6.1.1.4'
O O 0.0106 0.0060 'International Tables Vol C Tables 4.2.6.8 and 6.1.1.4'

loop_
_geom_angle_atom_site_label_1
_geom_angle_atom_site_label_2
_geom_angle_atom_site_label_3
_geom_angle
N1 C1 H1A 109.5
N1 C1 H1B 109.5
H1A C1 H1B 109.5
N1 C1 H1C 109.5
H1A C1 H1C 109.5
H1B C1 H1C 109.5
O1 C2 N1 125.04(11)
O1 C2 C3 126.49(10)
N1 C2 C3 108.47(9)
C4 C3 C2 101.98(8)
C4 C3 C10 113.45(8)
C2 C3 C10 113.21(8)
C4 C3 C12 114.98(8)
C2 C3 C12 113.55(8)
C10 C3 C12 100.24(7)
C9 C4 C5 120.03(10)
C9 C4 C3 131.23(10)
C5 C4 C3 108.51(10)
C6 C5 C4 122.02(14)
C6 C5 N1 128.08(13)
C4 C5 N1 109.88(10)
C7 C6 C5 117.35(15)
C7 C6 H6 121.3
C5 C6 H6 121.3
C8 C7 C6 121.67(13)
C8 C7 H7 119.2
C6 C7 H7 119.2
C7 C8 C9 120.99(15)
C7 C8 H8 119.5
C9 C8 H8 119.5
C4 C9 C8 117.92(14)
C4 C9 H9 121.0
C8 C9 H9 121.0
C14 C10 C11 114.04(9)
C14 C10 C3 113.06(8)
C11 C10 C3 104.49(8)
C14 C10 H10 108.3
C11 C10 H10 108.3
C3 C10 H10 108.3
N2 C11 C10 105.43(8)
N2 C11 H11A 110.7
C10 C11 H11A 110.7
N2 C11 H11B 110.7
C10 C11 H11B 110.7
H11A C11 H11B 108.8
N2 C12 C18 114.11(8)
N2 C12 C3 100.86(7)
C18 C12 C3 117.03(8)
N2 C12 C16 113.33(8)
C18 C12 C16 101.43(7)
C3 C12 C16 110.59(7)
N2 C13 H13A 109.5
N2 C13 H13B 109.5
H13A C13 H13B 109.5
N2 C13 H13C 109.5
H13A C13 H13C 109.5
H13B C13 H13C 109.5
O3 C14 O4 123.86(10)
O3 C14 C10 126.06(10)
O4 C14 C10 110.09(9)
O4 C15 H15A 109.5
O4 C15 H15B 109.5
H15A C15 H15B 109.5
O4 C15 H15C 109.5
H15A C15 H15C 109.5
H15B C15 H15C 109.5
O2 C16 N3 126.22(9)
O2 C16 C12 126.37(9)
N3 C16 C12 107.37(8)
C22 C17 C18 121.67(11)
C22 C17 N3 128.28(10)
C18 C17 N3 109.88(9)
C19 C18 C17 119.80(10)
C19 C18 C12 130.94(9)
C17 C18 C12 109.02(8)
C18 C19 C20 119.12(11)
C18 C19 H19 120.4
C20 C19 H19 120.4
C21 C20 C19 120.50(12)
C21 C20 H20 119.8
C19 C20 H20 119.8
C20 C21 C22 121.16(11)
C20 C21 H21 119.4
C22 C21 H21 119.4
C17 C22 C21 117.72(12)
C17 C22 H22 121.1
C21 C22 H22 121.1
C2 N1 C5 111.02(10)
C2 N1 C1 122.76(12)
C5 N1 C1 125.37(12)
C12 N2 C13 115.72(8)
C12 N2 C11 108.13(8)
C13 N2 C11 114.45(8)
C16 N3 C17 111.89(8)
C16 N3 H3 124.1
C17 N3 H3 124.1
C14 O4 C15 116.15(12)

loop_
_geom_bond_atom_site_label_1
_geom_bond_atom_site_label_2
_geom_bond_distance
C1 N1 1.4514(18)
C1 H1A 0.9600
C1 H1B 0.9600
C1 H1C 0.9600
C2 O1 1.2149(13)
C2 N1 1.3529(15)
C2 C3 1.5348(14)
C3 C4 1.5052(13)
C3 C10 1.5497(13)
C3 C12 1.5558(13)
C4 C9 1.3775(16)
C4 C5 1.3879(17)
C5 C6 1.3808(18)
C5 N1 1.4035(17)
C6 C7 1.376(3)
C6 H6 0.9300
C7 C8 1.366(3)
C7 H7 0.9300
C8 C9 1.4003(18)
C8 H8 0.9300
C9 H9 0.9300
C10 C14 1.5048(14)
C10 C11 1.5276(15)
C10 H10 0.9800
C11 N2 1.4656(13)
C11 H11A 0.9700
C11 H11B 0.9700
C12 N2 1.4484(13)
C12 C18 1.5028(13)
C12 C16 1.5645(13)
C13 N2 1.4548(14)
C13 H13A 0.9600
C13 H13B 0.9600
C13 H13C 0.9600
C14 O3 1.1904(14)
C14 O4 1.3263(14)
C15 O4 1.4389(17)
C15 H15A 0.9600
C15 H15B 0.9600
C15 H15C 0.9600
C16 O2 1.2112(12)
C16 N3 1.3565(13)
C17 C22 1.3803(15)
C17 C18 1.3899(14)
C17 N3 1.3946(14)
C18 C19 1.3748(15)
C19 C20 1.3871(16)
C19 H19 0.9300
C20 C21 1.377(2)
C20 H20 0.9300
C21 C22 1.386(2)
C21 H21 0.9300
C22 H22 0.9300
N3 H3 0.8600

loop_
_geom_hbond_atom_site_label_D
_geom_hbond_atom_site_label_H
_geom_hbond_atom_site_label_A
_geom_hbond_site_symmetry_A
_geom_hbond_distance_DH
_geom_hbond_distance_HA
_geom_hbond_distance_DA
_geom_hbond_angle_DHA
N3 H3 O1 2_766 0.86 2.10 2.9107(12) 156.9
C15 H15B O1 2_676 0.96 2.47 3.363(2) 154.9

loop_
_geom_torsion_atom_site_label_1
_geom_torsion_atom_site_label_2
_geom_torsion_atom_site_label_3
_geom_torsion_atom_site_label_4
_geom_torsion
O1 C2 C3 C4 176.72(11)
N1 C2 C3 C4 -3.10(11)
O1 C2 C3 C10 54.46(14)
N1 C2 C3 C10 -125.36(10)
O1 C2 C3 C12 -58.99(14)
N1 C2 C3 C12 121.20(10)
C2 C3 C4 C9 -173.11(11)
C10 C3 C4 C9 -51.01(15)
C12 C3 C4 C9 63.56(15)
C2 C3 C4 C5 1.16(11)
C10 C3 C4 C5 123.25(10)
C12 C3 C4 C5 -122.17(10)
C9 C4 C5 C6 -2.22(19)
C3 C4 C5 C6 -177.24(12)
C9 C4 C5 N1 176.11(10)
C3 C4 C5 N1 1.09(13)
C4 C5 C6 C7 1.7(2)
N1 C5 C6 C7 -176.26(14)
C5 C6 C7 C8 -0.3(3)
C6 C7 C8 C9 -0.6(3)
C5 C4 C9 C8 1.18(18)
C3 C4 C9 C8 174.90(12)
C7 C8 C9 C4 0.2(2)
C4 C3 C10 C14 -33.41(12)
C2 C3 C10 C14 82.20(10)
C12 C3 C10 C14 -156.52(8)
C4 C3 C10 C11 91.15(10)
C2 C3 C10 C11 -153.24(8)
C12 C3 C10 C11 -31.96(9)
C14 C10 C11 N2 132.27(9)
C3 C10 C11 N2 8.34(11)
C4 C3 C12 N2 -77.70(9)
C2 C3 C12 N2 165.37(8)
C10 C3 C12 N2 44.33(8)
C4 C3 C12 C18 46.69(12)
C2 C3 C12 C18 -70.23(11)
C10 C3 C12 C18 168.72(8)
C4 C3 C12 C16 162.12(8)
C2 C3 C12 C16 45.19(10)
C10 C3 C12 C16 -75.85(9)
C11 C10 C14 O3 1.20(16)
C3 C10 C14 O3 120.39(13)
C11 C10 C14 O4 -178.99(9)
C3 C10 C14 O4 -59.81(12)
N2 C12 C16 O2 -48.57(13)
C18 C12 C16 O2 -171.33(10)
C3 C12 C16 O2 63.84(13)
N2 C12 C16 N3 129.09(9)
C18 C12 C16 N3 6.33(10)
C3 C12 C16 N3 -118.50(9)
C22 C17 C18 C19 2.17(18)
N3 C17 C18 C19 -173.57(10)
C22 C17 C18 C12 177.20(10)
N3 C17 C18 C12 1.46(12)
N2 C12 C18 C19 47.46(15)
C3 C12 C18 C19 -69.93(15)
C16 C12 C18 C19 169.68(12)
N2 C12 C18 C17 -126.83(9)
C3 C12 C18 C17 115.78(10)
C16 C12 C18 C17 -4.61(11)
C17 C18 C19 C20 -1.35(19)
C12 C18 C19 C20 -175.14(12)
C18 C19 C20 C21 0.2(2)
C19 C20 C21 C22 0.1(2)
C18 C17 C22 C21 -1.76(19)
N3 C17 C22 C21 173.13(12)
C20 C21 C22 C17 0.6(2)
O1 C2 N1 C5 -175.84(11)
C3 C2 N1 C5 3.98(13)
O1 C2 N1 C1 -5.9(2)
C3 C2 N1 C1 173.94(13)
C6 C5 N1 C2 174.92(14)
C4 C5 N1 C2 -3.28(15)
C6 C5 N1 C1 5.3(2)
C4 C5 N1 C1 -172.92(14)
C18 C12 N2 C13 62.19(11)
C3 C12 N2 C13 -171.46(8)
C16 C12 N2 C13 -53.25(11)
C18 C12 N2 C11 -167.94(8)
C3 C12 N2 C11 -41.58(9)
C16 C12 N2 C11 76.63(10)
C10 C11 N2 C12 21.22(11)
C10 C11 N2 C13 151.79(9)
O2 C16 N3 C17 171.68(10)
C12 C16 N3 C17 -5.99(11)
C22 C17 N3 C16 -172.33(12)
C18 C17 N3 C16 3.04(12)
O3 C14 O4 C15 -3.9(2)
C10 C14 O4 C15 176.33(15)
